data_4071578
loop_
_publ_author_name
'Calmuschi-Cula, Beatrice'
'Englert, Ulli'

_publ_section_title
;
 Orthoplatination of Primary Amines
;
_journal_issue 13
_journal_name_full Organometallics
_journal_page_first 3124
_journal_paper_doi 10.1021/om800238j
_journal_volume 27
_journal_year 2008
_chemical_absolute_configuration rm
_chemical_formula_sum 'C14 H17 I N2 Pt'
_chemical_formula_weight 535.29
_chemical_name_systematic
; 
 ? 
;
_space_group_IT_number 80
_symmetry_cell_setting tetragonal
_symmetry_space_group_name_Hall 'I 4bw'
_symmetry_space_group_name_H-M 'I 41'
_atom_sites_solution_hydrogens geom
_atom_sites_solution_primary direct
_atom_sites_solution_secondary difmap
_audit_creation_method SHELXL-97
_cell_angle_alpha 90.00
_cell_angle_beta 90.00
_cell_angle_gamma 90.00
_cell_formula_units_Z 16
_cell_length_a 19.0287(5)
_cell_length_b 19.0287(5)
_cell_length_c 16.3448(10)
_cell_measurement_reflns_used 8096
_cell_measurement_temperature 100(2)
_cell_measurement_theta_max 28.26
_cell_measurement_theta_min 1.51
_cell_volume 5918.3(4)
_computing_cell_refinement 'Bruker SAINT+ (1999)'
_computing_data_collection 'Bruker SMART (2001)'
_computing_data_reduction 'Bruker SAINT+'
_computing_molecular_graphics 'PLATON (1990)'
_computing_publication_material 'SHELXL-97 (Sheldrick, 1997)'
_computing_structure_refinement 'SHELXL-97 (Sheldrick, 1997)'
_computing_structure_solution 'SHELXS-97 (Sheldrick, 1997)'
_diffrn_ambient_temperature 100(2)
_diffrn_measured_fraction_theta_full .998
_diffrn_measured_fraction_theta_max .995
_diffrn_measurement_device_type 'Bruker SMART APEX CCD'
_diffrn_measurement_method '\w scans'
_diffrn_radiation_monochromator graphite
_diffrn_radiation_source 'fine-focus sealed tube'
_diffrn_radiation_type MoK\a
_diffrn_radiation_wavelength 0.71073
_diffrn_reflns_av_R_equivalents 0.0284
_diffrn_reflns_av_sigmaI/netI 0.0592
_diffrn_reflns_limit_h_max 15
_diffrn_reflns_limit_h_min -25
_diffrn_reflns_limit_k_max 16
_diffrn_reflns_limit_k_min -24
_diffrn_reflns_limit_l_max 21
_diffrn_reflns_limit_l_min -20
_diffrn_reflns_number 10303
_diffrn_reflns_theta_full 25.00
_diffrn_reflns_theta_max 28.26
_diffrn_reflns_theta_min 1.51
_diffrn_standards_decay_% 'no decay'
_diffrn_standards_interval_count 0
_diffrn_standards_interval_time 0
_diffrn_standards_number 0
_exptl_absorpt_coefficient_mu 11.555
_exptl_absorpt_correction_T_max 0.655
_exptl_absorpt_correction_T_min 0.218
_exptl_absorpt_correction_type multi-scan
_exptl_absorpt_process_details 'SADABS (1996)'
_exptl_crystal_colour colorless
_exptl_crystal_density_diffrn 2.403
_exptl_crystal_density_method 'not measured'
_exptl_crystal_description rod
_exptl_crystal_F_000 3936
_exptl_crystal_size_max 0.19
_exptl_crystal_size_mid 0.09
_exptl_crystal_size_min 0.04
_refine_diff_density_max 1.323
_refine_diff_density_min -1.139
_refine_diff_density_rms .188
_refine_ls_abs_structure_details 'Flack H D (1983), Acta Cryst. A39, 876-881'
_refine_ls_abs_structure_Flack 0.042(18)
_refine_ls_extinction_method none
_refine_ls_goodness_of_fit_ref 1.072
_refine_ls_hydrogen_treatment constr
_refine_ls_matrix_type full
_refine_ls_number_parameters 239
_refine_ls_number_reflns 7188
_refine_ls_number_restraints 28
_refine_ls_restrained_S_all 1.071
_refine_ls_R_factor_all 0.0506
_refine_ls_R_factor_gt 0.0376
_refine_ls_shift/su_max 0.001
_refine_ls_shift/su_mean 0.000
_refine_ls_structure_factor_coef Fsqd
_refine_ls_weighting_details 'calc w=1/[\s^2^(Fo^2^)+(0.0240P)^2^+0.0000P] where P=(Fo^2^+2Fc^2^)/3'
_refine_ls_weighting_scheme calc
_refine_ls_wR_factor_gt 0.0756
_refine_ls_wR_factor_ref 0.0804
_reflns_number_gt 5915
_reflns_number_total 7188
_reflns_threshold_expression >2sigma(I)
_cod_data_source_file om800238j-file003.cif
_cod_data_source_block 5a
_cod_depositor_comments
;
The following automatic conversions were performed:

'_symmetry_cell_setting' value 'Tetragonal' changed to 'tetragonal'
according to /home/saulius/struct/CIF-dictionaries/cif_core.dic
dictionary named 'cif_core.dic' version 2.4.1 from 2010-06-29.

Automatic conversion script
Id: cif_fix_values 1715 2011-07-08 13:25:40Z adriana 
;
_cod_original_sg_symbol_H-M I41
_cod_database_code 4071578

loop_
_symmetry_equiv_pos_as_xyz
'x, y, z'
'-x+1/2, -y+1/2, z+1/2'
'-y, x+1/2, z+1/4'
'y+1/2, -x, z+3/4'
'x+1/2, y+1/2, z+1/2'
'-x+1, -y+1, z+1'
'-y+1/2, x+1, z+3/4'
'y+1, -x+1/2, z+5/4'

loop_
_atom_site_label
_atom_site_type_symbol
_atom_site_fract_x
_atom_site_fract_y
_atom_site_fract_z
_atom_site_U_iso_or_equiv
_atom_site_adp_type
_atom_site_occupancy
_atom_site_symmetry_multiplicity
_atom_site_calc_flag
_atom_site_refinement_flags
Pt1 Pt 0.50302(3) 0.39672(3) 0.16403(2) 0.01635(16) Uani 1 1 d .
I1 I 0.41227(7) 0.37943(6) 0.28790(8) 0.0265(3) Uani 1 1 d .
N1 N 0.5827(6) 0.4298(7) 0.2397(9) 0.0199(10) Uani 1 1 d .
H1A H 0.5822 0.4796 0.2443 0.026 Uiso 1 1 calc R
H1B H 0.5770 0.4103 0.2928 0.026 Uiso 1 1 calc R
N2 N 0.4310(6) 0.3631(5) 0.0829(8) 0.0158(9) Uani 1 1 d D
C1 C 0.7113(5) 0.4461(6) 0.2419(7) 0.035(3) Uani 1 1 d D
H1C H 0.7057 0.4963 0.2300 0.045 Uiso 1 1 calc R
H1D H 0.7563 0.4296 0.2198 0.045 Uiso 1 1 calc R
H1E H 0.7104 0.4387 0.3012 0.045 Uiso 1 1 calc R
C2 C 0.6518(6) 0.4053(6) 0.2025(7) 0.0184(18) Uani 1 1 d D
H2 H 0.6580 0.3553 0.2148 0.024 Uiso 1 1 calc R
C3 C 0.6454(7) 0.4141(7) 0.1107(7) 0.0154(14) Uani 1 1 d D
C4 C 0.7019(7) 0.4259(8) 0.0594(9) 0.0243(16) Uani 1 1 d D
H4 H 0.7492 0.4292 0.0827 0.032 Uiso 1 1 calc R
C5 C 0.6931(8) 0.4330(8) -0.0248(9) 0.0289(15) Uani 1 1 d D
H5 H 0.7337 0.4395 -0.0610 0.038 Uiso 1 1 calc R
C6 C 0.6251(7) 0.4306(8) -0.0560(10) 0.0279(13) Uani 1 1 d D
H6 H 0.6175 0.4366 -0.1149 0.036 Uiso 1 1 calc R
C7 C 0.5688(7) 0.4199(8) -0.0055(9) 0.0200(11) Uani 1 1 d D
H7 H 0.5213 0.4179 -0.0286 0.026 Uiso 1 1 calc R
C8 C 0.5784(8) 0.4119(8) 0.0797(9) 0.0168(10) Uani 1 1 d D
C9 C 0.4370(7) 0.2974(6) 0.0523(9) 0.0193(14) Uani 1 1 d D
H9 H 0.4766 0.2678 0.0689 0.025 Uiso 1 1 calc R
C10 C 0.3875(6) 0.2714(6) -0.0023(8) 0.0193(17) Uani 1 1 d D
H10 H 0.3940 0.2240 -0.0243 0.025 Uiso 1 1 calc R
C11 C 0.3295(6) 0.3097(6) -0.0270(8) 0.0169(14) Uani 1 1 d D
C12 C 0.3226(7) 0.3754(7) 0.0093(10) 0.0206(13) Uani 1 1 d D
H12 H 0.2810 0.4040 -0.0024 0.027 Uiso 1 1 calc R
C13 C 0.3742(7) 0.4012(7) 0.0620(10) 0.0228(15) Uani 1 1 d D
H13 H 0.3688 0.4486 0.0846 0.030 Uiso 1 1 calc R
C14 C 0.2754(7) 0.2808(8) -0.0837(9) 0.0226(18) Uani 1 1 d D
H14A H 0.2885 0.2918 -0.1403 0.029 Uiso 1 1 calc R
H14B H 0.2297 0.3020 -0.0713 0.029 Uiso 1 1 calc R
H14C H 0.2724 0.2298 -0.0768 0.029 Uiso 1 1 calc R
Pt2 Pt 0.49726(3) 0.10506(3) -0.16410(2) 0.01488(15) Uani 1 1 d .
I2 I 0.58917(6) 0.12445(6) -0.28720(7) 0.0231(3) Uani 1 1 d .
N3 N 0.4228(6) 0.0666(7) -0.2384(9) 0.0199(10) Uani 1 1 d .
H3A H 0.4263 0.0896 -0.2898 0.026 Uiso 1 1 calc R
H3B H 0.4318 0.0181 -0.2472 0.026 Uiso 1 1 calc R
N4 N 0.5676(6) 0.1438(5) -0.0829(8) 0.0158(9) Uani 1 1 d D
C15 C 0.3164(5) 0.1425(5) -0.2374(6) 0.024(2) Uani 1 1 d D
H15A H 0.2696 0.1476 -0.2132 0.032 Uiso 1 1 calc R
H15B H 0.3125 0.1416 -0.2971 0.032 Uiso 1 1 calc R
H15C H 0.3460 0.1822 -0.2208 0.032 Uiso 1 1 calc R
C16 C 0.3494(6) 0.0744(6) -0.2079(7) 0.0184(18) Uani 1 1 d D
H16 H 0.3209 0.0344 -0.2259 0.024 Uiso 1 1 calc R
C17 C 0.3555(7) 0.0742(7) -0.1154(7) 0.0154(14) Uani 1 1 d D
C18 C 0.2974(7) 0.0637(8) -0.0655(9) 0.0243(16) Uani 1 1 d D
H18 H 0.2503 0.0584 -0.0892 0.032 Uiso 1 1 calc R
C19 C 0.3072(8) 0.0608(8) 0.0182(9) 0.0289(15) Uani 1 1 d D
H19 H 0.2669 0.0527 0.0542 0.038 Uiso 1 1 calc R
C20 C 0.3738(7) 0.0693(8) 0.0519(10) 0.0279(13) Uani 1 1 d D
H20 H 0.3798 0.0657 0.1113 0.036 Uiso 1 1 calc R
C21 C 0.4312(7) 0.0826(8) 0.0036(9) 0.0200(11) Uani 1 1 d D
H21 H 0.4775 0.0887 0.0290 0.026 Uiso 1 1 calc R
C22 C 0.4245(8) 0.0877(8) -0.0822(9) 0.0168(10) Uani 1 1 d D
C23 C 0.5679(7) 0.2112(6) -0.0578(9) 0.0193(14) Uani 1 1 d D
H23 H 0.5292 0.2414 -0.0759 0.025 Uiso 1 1 calc R
C24 C 0.6190(6) 0.2408(6) -0.0082(8) 0.0193(17) Uani 1 1 d D
H24 H 0.6165 0.2904 0.0076 0.025 Uiso 1 1 calc R
C25 C 0.6731(6) 0.1994(6) 0.0182(8) 0.0169(14) Uani 1 1 d D
C26 C 0.6717(7) 0.1284(7) -0.0022(10) 0.0206(13) Uani 1 1 d D
H26 H 0.7074 0.0962 0.0192 0.027 Uiso 1 1 calc R
C27 C 0.6195(7) 0.1044(7) -0.0530(9) 0.0228(15) Uani 1 1 d D
H27 H 0.6204 0.0546 -0.0683 0.030 Uiso 1 1 calc R
C28 C 0.7288(8) 0.2297(7) 0.0706(9) 0.0226(18) Uani 1 1 d D
H28A H 0.7325 0.2803 0.0601 0.029 Uiso 1 1 calc R
H28B H 0.7738 0.2071 0.0580 0.029 Uiso 1 1 calc R
H28C H 0.7171 0.2219 0.1282 0.029 Uiso 1 1 calc R

loop_
_atom_site_aniso_label
_atom_site_aniso_U_11
_atom_site_aniso_U_22
_atom_site_aniso_U_33
_atom_site_aniso_U_23
_atom_site_aniso_U_13
_atom_site_aniso_U_12
Pt1 0.0170(3) 0.0170(3) 0.0150(4) -0.0012(3) -0.0022(3) -0.0002(3)
I1 0.0285(6) 0.0313(6) 0.0196(7) -0.0017(5) 0.0023(5) -0.0041(5)
N1 0.020(2) 0.022(2) 0.019(2) -0.0028(18) -0.0038(19) 0.0012(19)
N2 0.019(2) 0.015(2) 0.0143(19) -0.0015(18) 0.0023(16) 0.0008(18)
C1 0.015(5) 0.055(8) 0.035(6) -0.002(6) -0.004(4) -0.001(5)
C2 0.015(3) 0.018(5) 0.022(3) -0.010(3) -0.004(2) -0.002(3)
C3 0.019(2) 0.006(4) 0.022(3) -0.005(2) -0.001(2) 0.001(2)
C4 0.019(3) 0.019(4) 0.036(3) 0.002(3) 0.002(2) 0.003(3)
C5 0.037(3) 0.018(3) 0.032(3) 0.003(3) 0.014(3) 0.004(3)
C6 0.048(4) 0.016(3) 0.019(3) -0.002(2) 0.004(2) 0.010(2)
C7 0.021(3) 0.016(2) 0.023(2) 0.002(2) 0.001(2) 0.003(2)
C8 0.018(3) 0.012(2) 0.021(2) 0.0001(19) 0.002(2) 0.0009(19)
C9 0.020(3) 0.017(3) 0.021(3) -0.006(2) -0.002(2) 0.001(2)
C10 0.028(3) 0.012(4) 0.018(4) -0.001(3) -0.002(3) -0.002(3)
C11 0.024(3) 0.018(3) 0.009(3) 0.004(2) 0.000(2) -0.002(2)
C12 0.019(3) 0.017(3) 0.026(3) 0.003(2) -0.003(2) 0.006(2)
C13 0.028(3) 0.015(3) 0.026(3) -0.003(2) -0.001(3) 0.004(2)
C14 0.027(3) 0.024(4) 0.017(4) 0.002(3) -0.006(3) -0.006(3)
Pt2 0.0153(3) 0.0144(3) 0.0149(4) -0.0016(3) -0.0011(3) 0.0018(3)
I2 0.0230(6) 0.0246(6) 0.0215(7) -0.0008(5) 0.0016(5) 0.0000(5)
N3 0.020(2) 0.022(2) 0.019(2) -0.0028(18) -0.0038(19) 0.0012(19)
N4 0.019(2) 0.015(2) 0.0143(19) -0.0015(18) 0.0023(16) 0.0008(18)
C15 0.020(5) 0.033(6) 0.020(5) 0.001(4) -0.002(4) 0.009(4)
C16 0.015(3) 0.018(5) 0.022(3) -0.010(3) -0.004(2) -0.002(3)
C17 0.019(2) 0.006(4) 0.022(3) -0.005(2) -0.001(2) 0.001(2)
C18 0.019(3) 0.019(4) 0.036(3) 0.002(3) 0.002(2) 0.003(3)
C19 0.037(3) 0.018(3) 0.032(3) 0.003(3) 0.014(3) 0.004(3)
C20 0.048(4) 0.016(3) 0.019(3) -0.002(2) 0.004(2) 0.010(2)
C21 0.021(3) 0.016(2) 0.023(2) 0.002(2) 0.001(2) 0.003(2)
C22 0.018(3) 0.012(2) 0.021(2) 0.0001(19) 0.002(2) 0.0009(19)
C23 0.020(3) 0.017(3) 0.021(3) -0.006(2) -0.002(2) 0.001(2)
C24 0.028(3) 0.012(4) 0.018(4) -0.001(3) -0.002(3) -0.002(3)
C25 0.024(3) 0.018(3) 0.009(3) 0.004(2) 0.000(2) -0.002(2)
C26 0.019(3) 0.017(3) 0.026(3) 0.003(2) -0.003(2) 0.006(2)
C27 0.028(3) 0.015(3) 0.026(3) -0.003(2) -0.001(3) 0.004(2)
C28 0.027(3) 0.024(4) 0.017(4) 0.002(3) -0.006(3) -0.006(3)

loop_
_atom_type_symbol
_atom_type_description
_atom_type_scat_dispersion_real
_atom_type_scat_dispersion_imag
_atom_type_scat_source
C C .0033 .0016 'International Tables Vol C Tables 4.2.6.8 and 6.1.1.4'
H H .0000 .0000 'International Tables Vol C Tables 4.2.6.8 and 6.1.1.4'
N N .0061 .0033 'International Tables Vol C Tables 4.2.6.8 and 6.1.1.4'
I I -.4742 1.8119 'International Tables Vol C Tables 4.2.6.8 and 6.1.1.4'
Pt Pt -1.7033 8.3905 'International Tables Vol C Tables 4.2.6.8 and 6.1.1.4'

loop_
_geom_angle_atom_site_label_1
_geom_angle_atom_site_label_2
_geom_angle_atom_site_label_3
_geom_angle
C8 Pt1 N2 94.6(6)
C8 Pt1 N1 80.9(5)
N2 Pt1 N1 175.3(5)
C8 Pt1 I1 174.2(4)
N2 Pt1 I1 91.2(4)
N1 Pt1 I1 93.3(4)
C2 N1 Pt1 107.7(9)
C2 N1 H1A 110.2
Pt1 N1 H1A 110.2
C2 N1 H1B 110.2
Pt1 N1 H1B 110.2
H1A N1 H1B 108.5
C13 N2 C9 118.1(12)
C13 N2 Pt1 122.9(9)
C9 N2 Pt1 118.8(9)
C2 C1 H1C 109.5
C2 C1 H1D 109.5
H1C C1 H1D 109.5
C2 C1 H1E 109.5
H1C C1 H1E 109.5
H1D C1 H1E 109.5
C3 C2 C1 115.1(11)
C3 C2 N1 107.0(10)
C1 C2 N1 108.6(9)
C3 C2 H2 108.6
C1 C2 H2 108.6
N1 C2 H2 108.6
C8 C3 C4 120.2(13)
C8 C3 C2 115.9(12)
C4 C3 C2 123.9(13)
C3 C4 C5 121.5(14)
C3 C4 H4 119.2
C5 C4 H4 119.2
C6 C5 C4 118.1(16)
C6 C5 H5 121.0
C4 C5 H5 121.0
C7 C6 C5 120.7(15)
C7 C6 H6 119.6
C5 C6 H6 119.6
C6 C7 C8 120.7(15)
C6 C7 H7 119.7
C8 C7 H7 119.7
C3 C8 C7 118.7(14)
C3 C8 Pt1 114.5(10)
C7 C8 Pt1 126.8(11)
N2 C9 C10 120.7(13)
N2 C9 H9 119.7
C10 C9 H9 119.7
C11 C10 C9 122.8(12)
C11 C10 H10 118.6
C9 C10 H10 118.6
C10 C11 C12 115.0(11)
C10 C11 C14 122.7(12)
C12 C11 C14 122.2(11)
C11 C12 C13 121.0(12)
C11 C12 H12 119.5
C13 C12 H12 119.5
N2 C13 C12 122.2(13)
N2 C13 H13 118.9
C12 C13 H13 118.9
C11 C14 H14A 109.5
C11 C14 H14B 109.5
H14A C14 H14B 109.5
C11 C14 H14C 109.5
H14A C14 H14C 109.5
H14B C14 H14C 109.5
C22 Pt2 N3 81.5(6)
C22 Pt2 N4 94.7(6)
N3 Pt2 N4 176.1(5)
C22 Pt2 I2 174.7(4)
N3 Pt2 I2 93.2(4)
N4 Pt2 I2 90.6(4)
C16 N3 Pt2 115.1(9)
C16 N3 H3A 108.5
Pt2 N3 H3A 108.5
C16 N3 H3B 108.5
Pt2 N3 H3B 108.5
H3A N3 H3B 107.5
C27 N4 C23 114.9(12)
C27 N4 Pt2 121.7(9)
C23 N4 Pt2 123.3(9)
C16 C15 H15A 109.5
C16 C15 H15B 109.5
H15A C15 H15B 109.5
C16 C15 H15C 109.5
H15A C15 H15C 109.5
H15B C15 H15C 109.5
N3 C16 C17 105.2(11)
N3 C16 C15 111.5(10)
C17 C16 C15 110.5(10)
N3 C16 H16 109.9
C17 C16 H16 109.9
C15 C16 H16 109.9
C18 C17 C22 122.0(12)
C18 C17 C16 121.6(13)
C22 C17 C16 116.3(11)
C19 C18 C17 118.6(14)
C19 C18 H18 120.7
C17 C18 H18 120.7
C18 C19 C20 120.8(16)
C18 C19 H19 119.6
C20 C19 H19 119.6
C21 C20 C19 121.2(15)
C21 C20 H20 119.4
C19 C20 H20 119.4
C20 C21 C22 120.8(15)
C20 C21 H21 119.6
C22 C21 H21 119.6
C21 C22 C17 116.3(13)
C21 C22 Pt2 128.9(11)
C17 C22 Pt2 114.7(10)
N4 C23 C24 124.6(13)
N4 C23 H23 117.7
C24 C23 H23 117.7
C25 C24 C23 118.6(12)
C25 C24 H24 120.7
C23 C24 H24 120.7
C24 C25 C26 118.0(11)
C24 C25 C28 119.8(11)
C26 C25 C28 122.1(11)
C27 C26 C25 118.8(12)
C27 C26 H26 120.6
C25 C26 H26 120.6
N4 C27 C26 124.7(13)
N4 C27 H27 117.6
C26 C27 H27 117.6
C25 C28 H28A 109.5
C25 C28 H28B 109.5
H28A C28 H28B 109.5
C25 C28 H28C 109.5
H28A C28 H28C 109.5
H28B C28 H28C 109.5

loop_
_geom_bond_atom_site_label_1
_geom_bond_atom_site_label_2
_geom_bond_distance
Pt1 C8 2.010(15)
Pt1 N2 2.011(12)
Pt1 N1 2.056(13)
Pt1 I1 2.6814(15)
N1 C2 1.521(17)
N1 H1A 0.9500
N1 H1B 0.9500
N2 C13 1.346(10)
N2 C9 1.351(10)
C1 C2 1.516(12)
C1 H1C 0.9801
C1 H1D 0.9801
C1 H1E 0.9801
C2 C3 1.515(11)
C2 H2 0.9800
C3 C8 1.37(2)
C3 C4 1.381(11)
C4 C5 1.392(12)
C4 H4 0.9800
C5 C6 1.392(12)
C5 H5 0.9800
C6 C7 1.368(12)
C6 H6 0.9800
C7 C8 1.413(11)
C7 H7 0.9800
C9 C10 1.388(11)
C9 H9 0.9800
C10 C11 1.384(11)
C10 H10 0.9800
C11 C12 1.389(11)
C11 C14 1.489(11)
C12 C13 1.395(11)
C12 H12 0.9800
C13 H13 0.9800
C14 H14A 0.9801
C14 H14B 0.9801
C14 H14C 0.9801
Pt2 C22 1.954(15)
Pt2 N3 2.005(13)
Pt2 N4 2.024(12)
Pt2 I2 2.6912(14)
N3 C16 1.490(17)
N3 H3A 0.9500
N3 H3B 0.9500
N4 C27 1.333(11)
N4 C23 1.346(10)
C15 C16 1.517(12)
C15 H15A 0.9801
C15 H15B 0.9801
C15 H15C 0.9801
C16 C17 1.516(11)
C16 H16 0.9800
C17 C18 1.389(11)
C17 C22 1.44(2)
C18 C19 1.382(12)
C18 H18 0.9800
C19 C20 1.391(12)
C19 H19 0.9800
C20 C21 1.371(12)
C20 H20 0.9800
C21 C22 1.413(11)
C21 H21 0.9800
C23 C24 1.387(11)
C23 H23 0.9800
C24 C25 1.365(11)
C24 H24 0.9800
C25 C26 1.391(11)
C25 C28 1.481(11)
C26 C27 1.373(11)
C26 H26 0.9800
C27 H27 0.9800
C28 H28A 0.9801
C28 H28B 0.9801
C28 H28C 0.9801
